data_7062261
loop_
_publ_author_name
'Yoshizawa, Reina'
'Inagaki, Yusuke'
'Momma, Hiroyuki'
'Kwon, Eunsang'
'Ohara, Kazuaki'
'Yamaguchi, Kentaro'
'Setaka, Wataru'

_publ_section_title
;
 Synthesis and fluorescence properties of 9,9-dimethylfluorene-diyl
 bridged molecular gyrotops: effects of slight fluorophore motion on
 fluorescence efficiency in the solid state
;
_journal_issue 12
_journal_name_full 'New Journal of Chemistry'
_journal_page_first 5946
_journal_page_last 5952
_journal_paper_doi 10.1039/D2NJ05873A
_journal_volume 47
_journal_year 2023
_chemical_compound_source no
_chemical_formula_moiety 'C69 H120 Si2'
_chemical_formula_sum 'C69 H120 Si2'
_chemical_formula_weight 1005.82
_chemical_melting_point 478.5(5)
_chemical_name_common fluorene_MolGyro
_chemical_name_systematic C18Flu_cage
_space_group_crystal_system triclinic
_space_group_IT_number 2
_space_group_name_Hall '-P 1'
_space_group_name_H-M_alt 'P -1'
_atom_sites_solution_hydrogens geom
_audit_creation_method SHELXL-2013
_audit_update_record
;
2022-11-30 deposited with the CCDC.	2023-02-15 downloaded from the CCDC.
;
_cell_angle_alpha 60.565(11)
_cell_angle_beta 80.343(15)
_cell_angle_gamma 75.890(15)
_cell_formula_units_Z 2
_cell_length_a 11.6403(14)
_cell_length_b 18.4301(10)
_cell_length_c 18.5637(16)
_cell_measurement_reflns_used 3775
_cell_measurement_temperature 200(2)
_cell_measurement_theta_max 23.7
_cell_measurement_theta_min 3.1
_cell_volume 3358.4(7)
_computing_cell_refinement 'Rigaku CrystalClear'
_computing_data_collection 'Rigaku CrystalClear'
_computing_data_reduction 'Rigaku CrystalClear'
_computing_molecular_graphics 'Ortep-3 for Windows (Farrugia, 1997)'
_computing_publication_material 'WinGX (Farrugia, 1999)'
_computing_structure_refinement 'SHELXL-2013 (Sheldrick, 2013)'
_computing_structure_solution 'SIR-97 (IUCR)'
_diffrn_ambient_temperature 200(2)
_diffrn_detector_area_resol_mean 5.8140
_diffrn_measured_fraction_theta_full 0.993
_diffrn_measured_fraction_theta_max 0.993
_diffrn_measurement_device_type 'RIGAKU XtaLAB PRO'
_diffrn_measurement_method 'profile data from \w-scans'
_diffrn_radiation_type MoK\a
_diffrn_radiation_wavelength 0.71073
_diffrn_reflns_av_R_equivalents 0.1803
_diffrn_reflns_av_unetI/netI 0.1262
_diffrn_reflns_Laue_measured_fraction_full 0.993
_diffrn_reflns_Laue_measured_fraction_max 0.993
_diffrn_reflns_limit_h_max 13
_diffrn_reflns_limit_h_min -13
_diffrn_reflns_limit_k_max 21
_diffrn_reflns_limit_k_min -21
_diffrn_reflns_limit_l_max 22
_diffrn_reflns_limit_l_min -22
_diffrn_reflns_number 51256
_diffrn_reflns_point_group_measured_fraction_full 0.993
_diffrn_reflns_point_group_measured_fraction_max 0.993
_diffrn_reflns_theta_full 25.000
_diffrn_reflns_theta_max 25.000
_diffrn_reflns_theta_min 3.020
_diffrn_source 'sealed tube'
_exptl_absorpt_coefficient_mu 0.089
_exptl_absorpt_correction_T_max 1.000
_exptl_absorpt_correction_T_min 0.708
_exptl_absorpt_correction_type multi-scan
_exptl_absorpt_process_details crystalclear(RIGAKU)
_exptl_crystal_colour prism
_exptl_crystal_density_diffrn 0.995
_exptl_crystal_description colorless
_exptl_crystal_F_000 1124
_exptl_crystal_recrystallization_method 'Re-crystallisation from solvent: tetrahydrofuran/ethanol'
_exptl_crystal_size_max 0.150
_exptl_crystal_size_mid 0.140
_exptl_crystal_size_min 0.100
_refine_diff_density_max 0.555
_refine_diff_density_min -0.329
_refine_diff_density_rms 0.063
_refine_ls_extinction_method none
_refine_ls_goodness_of_fit_ref 1.060
_refine_ls_hydrogen_treatment constr
_refine_ls_matrix_type full
_refine_ls_number_parameters 677
_refine_ls_number_reflns 11729
_refine_ls_number_restraints 257
_refine_ls_restrained_S_all 1.111
_refine_ls_R_factor_all 0.2064
_refine_ls_R_factor_gt 0.1248
_refine_ls_shift/su_max 0.000
_refine_ls_shift/su_mean 0.000
_refine_ls_structure_factor_coef Fsqd
_refine_ls_weighting_details 'w=1/[\s^2^(Fo^2^)+(0.2000P)^2^] where P=(Fo^2^+2Fc^2^)/3'
_refine_ls_weighting_scheme calc
_refine_ls_wR_factor_gt 0.3516
_refine_ls_wR_factor_ref 0.3847
_reflns_Friedel_coverage 0.000
_reflns_number_gt 4248
_reflns_number_total 11729
_reflns_threshold_expression 'I > 2\s(I)'
_cod_data_source_file d2nj05873a3.cif
_cod_data_source_block C18Flucageg
_cod_depositor_comments
;
The following automatic conversions were performed:

data item '_chemical_melting_point' value '478-479' was changed to
'478.5(5)' -- the average value was taken and precision was
estimated.

data item '_exptl_absorpt_correction_type' value 'Multi-scan' was
changed to 'multi-scan' in accordance with the
/home/data/users/saulius/crontab/automatic-downloads/rss-feeds/RSC/lib/dictionaries/cif_core.dic
dictionary named 'cif_core.dic' version 2.4.2 last updated on
2011-04-26.

Automatic conversion script
Id: cif_fix_values 7556 2019-12-06 15:28:31Z antanas 

 Adding full bibliography for 7062261--7062264.cif.
;
_cod_original_cell_volume 3358.3(8)
_cod_database_code 7062261
_shelx_space_group_comment
;
The symmetry employed for this shelxl refinement is uniquely defined
by the following loop, which should always be used as a source of
symmetry information in preference to the above space-group names.
They are only intended as comments.
;
_shelx_estimated_absorpt_t_min 0.987
_shelx_estimated_absorpt_t_max 0.991
_shelxl_version_number 2013-4

loop_
_space_group_symop_operation_xyz
'x, y, z'
'-x, -y, -z'

loop_
_atom_site_label
_atom_site_type_symbol
_atom_site_fract_x
_atom_site_fract_y
_atom_site_fract_z
_atom_site_U_iso_or_equiv
_atom_site_adp_type
_atom_site_occupancy
_atom_site_site_symmetry_order
_atom_site_calc_flag
_atom_site_refinement_flags_posn
_atom_site_refinement_flags_adp
_atom_site_refinement_flags_occupancy
_atom_site_disorder_assembly
_atom_site_disorder_group
Si1 Si 0.65712(12) 0.06649(8) 0.10361(8) 0.0887(5) Uani 1 1 d . . . . .
Si2 Si 0.3006(2) 0.50450(15) 0.33769(17) 0.1729(10) Uani 1 1 d . . . . .
C01 C 0.6024(4) 0.1644(3) 0.1183(3) 0.0871(13) Uani 1 1 d . . . . .
C02 C 0.5311(4) 0.1604(3) 0.1885(3) 0.0871(13) Uani 1 1 d . . . . .
H02 H 0.5102 0.1079 0.2295 0.105 Uiso 1 1 calc R U . . .
C03 C 0.4907(4) 0.2321(3) 0.1988(3) 0.0833(12) Uani 1 1 d . . . . .
C04 C 0.5220(4) 0.3087(3) 0.1430(3) 0.0787(11) Uani 1 1 d . . . . .
C05 C 0.5896(4) 0.3160(3) 0.0712(3) 0.0860(12) Uani 1 1 d . . . . .
H05 H 0.6092 0.3690 0.0307 0.103 Uiso 1 1 calc R U . . .
C06 C 0.6281(4) 0.2451(3) 0.0593(3) 0.0849(12) Uani 1 1 d . . . . .
H06 H 0.6733 0.2509 0.0098 0.102 Uiso 1 1 calc R U . . .
C07 C 0.3666(5) 0.4536(4) 0.2692(5) 0.1200(18) Uani 1 1 d . . . . .
C08 C 0.3594(5) 0.3718(4) 0.2947(4) 0.1129(16) Uani 1 1 d . . . . .
H08 H 0.3179 0.3421 0.3460 0.135 Uiso 1 1 calc R U . . .
C09 C 0.4102(4) 0.3300(3) 0.2488(3) 0.0970(14) Uani 1 1 d . . . . .
C10 C 0.4727(4) 0.3701(3) 0.1728(3) 0.0884(13) Uani 1 1 d . . . . .
C11 C 0.4809(4) 0.4552(3) 0.1425(4) 0.1091(16) Uani 1 1 d . . . . .
H11 H 0.5200 0.4858 0.0904 0.131 Uiso 1 1 calc R U . . .
C12 C 0.4271(5) 0.4936(4) 0.1943(5) 0.124(2) Uani 1 1 d . . . . .
H12 H 0.4338 0.5507 0.1754 0.149 Uiso 1 1 calc R U . . .
C13 C 0.4120(5) 0.2396(3) 0.2693(3) 0.1012(15) Uani 1 1 d . . . . .
C14 C 0.4663(6) 0.1756(3) 0.3549(3) 0.1276(19) Uani 1 1 d . . . . .
H14A H 0.4661 0.1176 0.3670 0.191 Uiso 1 1 calc R U . . .
H14B H 0.4189 0.1871 0.3983 0.191 Uiso 1 1 calc R U . . .
H14C H 0.5480 0.1822 0.3529 0.191 Uiso 1 1 calc R U . . .
C15 C 0.2845(5) 0.2274(4) 0.2675(4) 0.1300(19) Uani 1 1 d . . . . .
H15A H 0.2871 0.1687 0.2806 0.195 Uiso 1 1 calc R U . . .
H15B H 0.2547 0.2659 0.2122 0.195 Uiso 1 1 calc R U . . .
H15C H 0.2317 0.2400 0.3085 0.195 Uiso 1 1 calc R U . . .
C16 C 0.7769(4) 0.0877(3) 0.0190(3) 0.1005(14) Uani 1 1 d . . . . .
H16A H 0.7895 0.0436 0.0012 0.121 Uiso 1 1 calc R U . . .
H16B H 0.7497 0.1430 -0.0291 0.121 Uiso 1 1 calc R U . . .
C17 C 0.8951(5) 0.0891(3) 0.0428(3) 0.1058(15) Uani 1 1 d . . . . .
H17A H 0.9334 0.0300 0.0788 0.127 Uiso 1 1 calc R U . . .
H17B H 0.8792 0.1198 0.0757 0.127 Uiso 1 1 calc R U . . .
C18 C 0.9841(5) 0.1312(4) -0.0317(4) 0.1315(19) Uani 1 1 d . . . . .
H18A H 1.0636 0.1164 -0.0104 0.158 Uiso 1 1 calc R U . . .
H18B H 0.9898 0.1072 -0.0698 0.158 Uiso 1 1 calc R U . . .
C19 C 0.9511(6) 0.2247(4) -0.0791(4) 0.136(2) Uani 1 1 d . . . . .
H19A H 0.8710 0.2391 -0.0995 0.164 Uiso 1 1 calc R U . . .
H19B H 1.0071 0.2448 -0.1282 0.164 Uiso 1 1 calc R U . . .
C20 C 0.9501(5) 0.2726(4) -0.0329(4) 0.1248(18) Uani 1 1 d . . . . .
H20A H 1.0319 0.2608 -0.0163 0.150 Uiso 1 1 calc R U . . .
H20B H 0.8998 0.2481 0.0187 0.150 Uiso 1 1 calc R U . . .
C21 C 0.9077(5) 0.3695(5) -0.0751(5) 0.146(2) Uani 1 1 d . . . . .
H21A H 0.9677 0.3962 -0.1192 0.175 Uiso 1 1 calc R U . . .
H21B H 0.8330 0.3835 -0.1019 0.175 Uiso 1 1 calc R U . . .
C22 C 0.8869(6) 0.4070(4) -0.0176(5) 0.151(2) Uani 1 1 d . . . . .
H22A H 0.9633 0.3939 0.0070 0.181 Uiso 1 1 calc R U . . .
H22B H 0.8313 0.3765 0.0281 0.181 Uiso 1 1 calc R U . . .
C23 C 0.8387(6) 0.5022(5) -0.0502(5) 0.158(3) Uani 1 1 d . . . . .
H23A H 0.8992 0.5337 -0.0899 0.189 Uiso 1 1 calc R U . . .
H23B H 0.7676 0.5178 -0.0812 0.189 Uiso 1 1 calc R U . . .
C24 C 0.8063(6) 0.5309(4) 0.0137(5) 0.138(2) Uani 1 1 d . . . . .
H24A H 0.8771 0.5125 0.0458 0.165 Uiso 1 1 calc R U . . .
H24B H 0.7448 0.4997 0.0522 0.165 Uiso 1 1 calc R U . . .
C25 C 0.7621(6) 0.6224(4) -0.0115(5) 0.145(2) Uani 1 1 d . . . . .
H25A H 0.8247 0.6539 -0.0481 0.174 Uiso 1 1 calc R U . . .
H25B H 0.6926 0.6419 -0.0451 0.174 Uiso 1 1 calc R U . . .
C26 C 0.7273(6) 0.6469(4) 0.0551(5) 0.142(2) Uani 1 1 d . . . . .
H26A H 0.7964 0.6255 0.0895 0.170 Uiso 1 1 calc R U . . .
H26B H 0.6636 0.6162 0.0907 0.170 Uiso 1 1 calc R U . . .
C27 C 0.6857(6) 0.7376(4) 0.0331(5) 0.139(2) Uani 1 1 d . . . . .
H27A H 0.6174 0.7605 -0.0023 0.167 Uiso 1 1 calc R U . . .
H27B H 0.7500 0.7690 -0.0001 0.167 Uiso 1 1 calc R U . . .
C28 C 0.6489(9) 0.7540(5) 0.1065(6) 0.179(3) Uani 1 1 d . . . . .
H28A H 0.6553 0.8126 0.0909 0.215 Uiso 1 1 calc R U . . .
H28B H 0.7014 0.7141 0.1524 0.215 Uiso 1 1 calc R U . . .
C29 C 0.5168(9) 0.7414(4) 0.1346(6) 0.173(3) Uani 1 1 d . . . . .
H29A H 0.4654 0.7813 0.0880 0.208 Uiso 1 1 calc R U . . .
H29B H 0.5113 0.6830 0.1490 0.208 Uiso 1 1 calc R U . . .
C30 C 0.4754(12) 0.7554(5) 0.2037(7) 0.187(4) Uani 1 1 d . . . . .
H30A H 0.4907 0.8112 0.1907 0.225 Uiso 1 1 calc R U . . .
H30B H 0.5231 0.7118 0.2511 0.225 Uiso 1 1 calc R U . . .
C31 C 0.3427(11) 0.7537(6) 0.2316(7) 0.197(4) Uani 1 1 d . . . . .
H31A H 0.2941 0.8046 0.1894 0.237 Uiso 1 1 calc R U . . .
H31B H 0.3270 0.7568 0.2842 0.237 Uiso 1 1 calc R U . . .
C32 C 0.3023(7) 0.6710(5) 0.2446(5) 0.166(3) Uani 1 1 d . . . . .
H32A H 0.2147 0.6786 0.2513 0.199 Uiso 1 1 calc R U . . .
H32B H 0.3282 0.6626 0.1952 0.199 Uiso 1 1 calc R U . . .
C33 C 0.3523(9) 0.5987(6) 0.3156(6) 0.201(4) Uani 1 1 d . . . . .
H33A H 0.3316 0.6094 0.3639 0.241 Uiso 1 1 calc R U . . .
H33B H 0.4398 0.5891 0.3068 0.241 Uiso 1 1 calc R U . . .
C34 C 0.7179(5) -0.0236(3) 0.2038(3) 0.0995(14) Uani 1 1 d . . . . .
H34A H 0.7846 -0.0084 0.2172 0.119 Uiso 1 1 calc R U . . .
H34B H 0.6553 -0.0313 0.2489 0.119 Uiso 1 1 calc R U . . .
C35 C 0.7615(5) -0.1075(3) 0.2009(3) 0.1171(17) Uani 1 1 d . . . . .
H35A H 0.6928 -0.1262 0.1943 0.140 Uiso 1 1 calc R U . . .
H35B H 0.8168 -0.0981 0.1517 0.140 Uiso 1 1 calc R U . . .
C36 C 0.8227(9) -0.1766(5) 0.2765(6) 0.175(3) Uani 1 1 d . . . . .
H36A H 0.7674 -0.1848 0.3255 0.210 Uiso 1 1 calc R U . . .
H36B H 0.8402 -0.2299 0.2727 0.210 Uiso 1 1 calc R U . . .
C37 C 0.9332(9) -0.1618(6) 0.2902(6) 0.207(4) Uani 1 1 d . . . . .
H37A H 0.9111 -0.1128 0.3014 0.248 Uiso 1 1 calc R U . . .
H37B H 0.9801 -0.1429 0.2366 0.248 Uiso 1 1 calc R U . . .
C38 C 1.0166(9) -0.2281(6) 0.3549(8) 0.237(5) Uani 1 1 d D . . . .
H38A H 1.0484 -0.2745 0.3405 0.284 Uiso 1 1 calc R U . . .
H38B H 1.0844 -0.2026 0.3514 0.284 Uiso 1 1 calc R U . . .
C39 C 0.9718(16) -0.2645(10) 0.4383(10) 0.331(8) Uani 1 1 d D U . . .
H39A H 1.0403 -0.3038 0.4711 0.397 Uiso 1 1 calc R U . . .
H39B H 0.9178 -0.3005 0.4423 0.397 Uiso 1 1 calc R U . . .
C40 C 0.9094(16) -0.2195(10) 0.4841(10) 0.325(6) Uani 1 1 d D U . . .
H40A H 0.8317 -0.1853 0.4615 0.390 Uiso 1 1 calc R U . . .
H40B H 0.8984 -0.2585 0.5439 0.390 Uiso 1 1 calc R U . . .
C41 C 0.9913(15) -0.1690(10) 0.4683(9) 0.318(6) Uani 1 1 d D U . . .
H41A H 0.9979 -0.1264 0.4092 0.382 Uiso 1 1 calc R U . . .
H41B H 1.0706 -0.2025 0.4878 0.382 Uiso 1 1 calc R U . . .
C42 C 0.9216(16) -0.1283(10) 0.5255(10) 0.309(6) Uani 1 1 d D U . . .
H42A H 0.8816 -0.1729 0.5711 0.371 Uiso 1 1 calc R U . . .
H42B H 0.9837 -0.1216 0.5511 0.371 Uiso 1 1 calc R U . . .
C43 C 0.8408(14) -0.0560(9) 0.5025(7) 0.246(5) Uani 1 1 d . U . . .
H43A H 0.7686 -0.0682 0.4922 0.295 Uiso 1 1 calc R U . . .
H43B H 0.8710 -0.0149 0.4479 0.295 Uiso 1 1 calc R U . . .
C44 C 0.7991(17) -0.0088(10) 0.5516(7) 0.278(8) Uani 1 1 d D . . . .
H44A H 0.7799 -0.0512 0.6089 0.333 Uiso 1 1 calc R U . . .
H44B H 0.8680 0.0123 0.5541 0.333 Uiso 1 1 calc R U . . .
C45 C 0.7042(14) 0.0589(8) 0.5293(6) 0.244(6) Uani 1 1 d . . . . .
H45A H 0.6339 0.0382 0.5284 0.293 Uiso 1 1 calc R U . . .
H45B H 0.7219 0.1015 0.4718 0.293 Uiso 1 1 calc R U . . .
C46 C 0.6711(16) 0.1019(11) 0.5785(9) 0.303(6) Uani 1 1 d . U . . .
H46A H 0.6445 0.0605 0.6342 0.363 Uiso 1 1 calc R U . . .
H46B H 0.7443 0.1158 0.5853 0.363 Uiso 1 1 calc R U . . .
C47 C 0.5880(16) 0.1732(11) 0.5547(9) 0.302(5) Uani 1 1 d . U . . .
H47A H 0.5181 0.1562 0.5476 0.362 Uiso 1 1 calc R U . . .
H47B H 0.6167 0.2108 0.4979 0.362 Uiso 1 1 calc R U . . .
C48 C 0.5366(15) 0.2311(11) 0.5888(8) 0.315(5) Uani 1 1 d . U . . .
H48A H 0.4856 0.1976 0.6364 0.378 Uiso 1 1 calc R U . . .
H48B H 0.6051 0.2313 0.6138 0.378 Uiso 1 1 calc R U . . .
C49 C 0.4736(13) 0.3131(10) 0.5619(8) 0.293(5) Uani 1 1 d . U . . .
H49A H 0.5197 0.3427 0.5758 0.352 Uiso 1 1 calc R U . . .
H49B H 0.3991 0.3088 0.5973 0.352 Uiso 1 1 calc R U . . .
C50 C 0.4387(13) 0.3721(9) 0.4745(7) 0.273(4) Uani 1 1 d D U . . .
H50A H 0.4954 0.4116 0.4496 0.327 Uiso 1 1 calc R U . . .
H50B H 0.4568 0.3368 0.4461 0.327 Uiso 1 1 calc R U . . .
C51 C 0.3337(13) 0.4197(8) 0.4507(6) 0.274(5) Uani 1 1 d D U . . .
H51A H 0.3098 0.4496 0.4846 0.328 Uiso 1 1 calc R U . . .
H51B H 0.2782 0.3802 0.4680 0.328 Uiso 1 1 calc R U . . .
C52 C 0.5322(4) 0.0369(3) 0.0781(3) 0.0904(13) Uani 1 1 d . . . . .
H52A H 0.5061 0.0817 0.0226 0.108 Uiso 1 1 calc R U . . .
H52B H 0.5627 -0.0163 0.0746 0.108 Uiso 1 1 calc R U . . .
C53 C 0.4232(4) 0.0246(3) 0.1400(3) 0.0951(14) Uani 1 1 d . . . . .
H53A H 0.4477 -0.0226 0.1948 0.114 Uiso 1 1 calc R U . . .
H53B H 0.3948 0.0767 0.1460 0.114 Uiso 1 1 calc R U . . .
C54 C 0.3207(5) 0.0054(3) 0.1147(3) 0.1003(14) Uani 1 1 d . . . . .
H54A H 0.2959 0.0528 0.0600 0.120 Uiso 1 1 calc R U . . .
H54B H 0.3494 -0.0464 0.1081 0.120 Uiso 1 1 calc R U . . .
C55 C 0.2140(5) -0.0076(4) 0.1749(4) 0.1209(18) Uani 1 1 d . . . . .
H55A H 0.2391 -0.0538 0.2300 0.145 Uiso 1 1 calc R U . . .
H55B H 0.1562 -0.0261 0.1569 0.145 Uiso 1 1 calc R U . . .
C56 C 0.1506(6) 0.0732(4) 0.1836(4) 0.1260(18) Uani 1 1 d . . . . .
H56A H 0.2065 0.0872 0.2076 0.151 Uiso 1 1 calc R U . . .
H56B H 0.1360 0.1209 0.1272 0.151 Uiso 1 1 calc R U . . .
C57 C 0.0405(7) 0.0697(6) 0.2323(5) 0.174(3) Uani 1 1 d D . . . .
H57A H 0.0547 0.0243 0.2898 0.209 Uiso 1 1 calc R U . . .
H57B H -0.0156 0.0541 0.2099 0.209 Uiso 1 1 calc R U . . .
C58 C -0.0202(9) 0.1576(8) 0.2342(7) 0.242(4) Uani 1 1 d D U . . .
H58A H 0.0221 0.1645 0.2718 0.290 Uiso 1 1 calc R U . . .
H58B H -0.0133 0.2058 0.1780 0.290 Uiso 1 1 calc R U . . .
C59 C -0.1379(11) 0.1584(10) 0.2607(9) 0.304(5) Uani 1 1 d D U . . .
H59A H -0.1436 0.1113 0.3177 0.364 Uiso 1 1 calc R U . . .
H59B H -0.1783 0.1479 0.2247 0.364 Uiso 1 1 calc R U . . .
C60 C -0.2028(13) 0.2416(10) 0.2601(11) 0.308(6) Uani 1 1 d D U . . .
H60A H -0.2473 0.2746 0.2091 0.370 Uiso 1 1 calc R U . . .
H60B H -0.2628 0.2265 0.3072 0.370 Uiso 1 1 calc R U . . .
C61 C -0.1490(14) 0.2931(11) 0.2637(11) 0.319(6) Uani 1 1 d D U . . .
H61A H -0.1109 0.3282 0.2094 0.382 Uiso 1 1 calc R U . . .
H61B H -0.0894 0.2630 0.3063 0.382 Uiso 1 1 calc R U . . .
C62 C -0.2618(11) 0.3484(11) 0.2896(12) 0.310(6) Uani 1 1 d D U . . .
H62A H -0.3198 0.3789 0.2459 0.372 Uiso 1 1 calc R U . . .
H62B H -0.3019 0.3118 0.3422 0.372 Uiso 1 1 calc R U . . .
C63 C -0.2124(12) 0.4051(11) 0.2985(12) 0.331(6) Uani 1 1 d D U . . .
H63A H -0.1777 0.4409 0.2431 0.398 Uiso 1 1 calc R U . . .
H63B H -0.1449 0.3706 0.3343 0.398 Uiso 1 1 calc R U . . .
C64 C -0.2782(10) 0.4630(10) 0.3303(11) 0.298(5) Uani 1 1 d D U . . .
H64A H -0.3541 0.4857 0.3027 0.358 Uiso 0.706(11) 1 calc R U P A 1
H64B H -0.2982 0.4247 0.3891 0.358 Uiso 0.706(11) 1 calc R U P A 1
H64C H -0.3530 0.4435 0.3590 0.358 Uiso 0.294(11) 1 calc R U P A 2
H64D H -0.2997 0.5200 0.2827 0.358 Uiso 0.294(11) 1 calc R U P A 2
C65 C -0.2533(13) 0.5332(13) 0.3324(16) 0.284(5) Uani 0.706(11) 1 d D U P A 1
H65A H -0.2834 0.5321 0.3860 0.341 Uiso 0.706(11) 1 calc R U P A 1
H65B H -0.2928 0.5867 0.2874 0.341 Uiso 0.706(11) 1 calc R U P A 1
C66 C -0.1155(13) 0.5283(14) 0.3211(14) 0.285(4) Uani 0.706(11) 1 d D U P A 1
H66A H -0.0744 0.4690 0.3379 0.342 Uiso 0.706(11) 1 calc R U P A 1
H66B H -0.0924 0.5638 0.2623 0.342 Uiso 0.706(11) 1 calc R U P A 1
C67 C -0.0827(13) 0.5575(13) 0.3709(13) 0.279(5) Uani 0.706(11) 1 d D U P A 1
H67A H -0.1265 0.5320 0.4254 0.335 Uiso 0.706(11) 1 calc R U P A 1
H67B H -0.1123 0.6195 0.3453 0.335 Uiso 0.706(11) 1 calc R U P A 1
C68 C 0.0471(11) 0.5418(11) 0.3871(12) 0.272(5) Uani 0.706(11) 1 d D U P A 1
H68A H 0.0629 0.5941 0.3831 0.326 Uiso 0.706(11) 1 calc R U P A 1
H68B H 0.0591 0.4967 0.4449 0.326 Uiso 0.706(11) 1 calc R U P A 1
C165 C -0.214(3) 0.471(3) 0.389(2) 0.281(5) Uani 0.294(11) 1 d D U P A 2
H16C H -0.1499 0.4215 0.4159 0.337 Uiso 0.294(11) 1 calc R U P A 2
H16D H -0.2677 0.4820 0.4311 0.337 Uiso 0.294(11) 1 calc R U P A 2
C166 C -0.165(3) 0.551(2) 0.321(3) 0.282(5) Uani 0.294(11) 1 d D U P A 2
H16E H -0.1516 0.5541 0.2653 0.338 Uiso 0.294(11) 1 calc R U P A 2
H16F H -0.2123 0.6051 0.3174 0.338 Uiso 0.294(11) 1 calc R U P A 2
C167 C -0.052(2) 0.521(3) 0.366(2) 0.273(5) Uani 0.294(11) 1 d D U P A 2
H16G H -0.0305 0.4587 0.3971 0.327 Uiso 0.294(11) 1 calc R U P A 2
H16H H -0.0550 0.5463 0.4029 0.327 Uiso 0.294(11) 1 calc R U P A 2
C168 C 0.030(2) 0.561(2) 0.2851(18) 0.280(5) Uani 0.294(11) 1 d D U P A 2
H16I H 0.0274 0.5409 0.2447 0.335 Uiso 0.294(11) 1 calc R U P A 2
H16J H 0.0184 0.6232 0.2580 0.335 Uiso 0.294(11) 1 calc R U P A 2
C69 C 0.1338(9) 0.5181(7) 0.3345(9) 0.266(4) Uani 1 1 d D U . . .
H69A H 0.1137 0.5605 0.2770 0.319 Uiso 0.706(11) 1 calc R U P A 1
H69B H 0.1196 0.4635 0.3429 0.319 Uiso 0.706(11) 1 calc R U P A 1
H69C H 0.1265 0.4582 0.3569 0.319 Uiso 0.294(11) 1 calc R U P A 2
H69D H 0.1059 0.5305 0.3814 0.319 Uiso 0.294(11) 1 calc R U P A 2

loop_
_atom_site_aniso_label
_atom_site_aniso_U_11
_atom_site_aniso_U_22
_atom_site_aniso_U_33
_atom_site_aniso_U_23
_atom_site_aniso_U_13
_atom_site_aniso_U_12
Si1 0.1049(10) 0.0912(9) 0.0876(9) -0.0525(7) -0.0159(7) -0.0183(7)
Si2 0.1665(18) 0.1577(18) 0.242(3) -0.150(2) 0.0080(17) 0.0013(14)
C01 0.102(3) 0.090(3) 0.082(3) -0.041(3) -0.018(3) -0.029(2)
C02 0.118(3) 0.087(3) 0.072(3) -0.042(2) 0.003(3) -0.041(3)
C03 0.106(3) 0.089(3) 0.074(3) -0.046(3) 0.004(2) -0.040(3)
C04 0.080(3) 0.081(3) 0.085(3) -0.041(3) -0.003(2) -0.028(2)
C05 0.084(3) 0.072(3) 0.098(4) -0.032(3) -0.010(3) -0.023(2)
C06 0.085(3) 0.097(3) 0.081(3) -0.045(3) -0.001(2) -0.027(2)
C07 0.105(4) 0.121(5) 0.160(5) -0.090(4) 0.020(4) -0.031(3)
C08 0.117(4) 0.115(4) 0.135(4) -0.082(4) 0.007(3) -0.030(3)
C09 0.105(3) 0.095(3) 0.108(4) -0.058(3) -0.003(3) -0.030(3)
C10 0.088(3) 0.078(3) 0.111(4) -0.048(3) -0.012(3) -0.024(2)
C11 0.091(3) 0.094(4) 0.143(4) -0.054(3) 0.000(3) -0.027(3)
C12 0.102(4) 0.095(4) 0.211(7) -0.102(5) -0.015(4) -0.007(3)
C13 0.124(4) 0.099(3) 0.108(4) -0.062(3) 0.006(3) -0.046(3)
C14 0.195(6) 0.106(4) 0.095(4) -0.056(3) -0.003(4) -0.037(4)
C15 0.142(5) 0.144(5) 0.133(5) -0.082(4) 0.034(4) -0.069(4)
C16 0.109(4) 0.111(4) 0.099(3) -0.062(3) -0.009(3) -0.020(3)
C17 0.106(4) 0.112(4) 0.110(4) -0.060(3) -0.009(3) -0.020(3)
C18 0.117(4) 0.153(6) 0.143(5) -0.088(5) 0.008(4) -0.026(4)
C19 0.127(5) 0.137(6) 0.115(4) -0.043(4) 0.011(4) -0.023(4)
C20 0.116(4) 0.120(5) 0.137(5) -0.061(4) -0.012(4) -0.015(3)
C21 0.104(4) 0.143(6) 0.173(6) -0.053(5) -0.023(4) -0.032(4)
C22 0.107(4) 0.137(6) 0.225(8) -0.090(6) -0.028(5) -0.025(4)
C23 0.106(4) 0.149(6) 0.207(8) -0.066(6) -0.049(5) -0.019(4)
C24 0.139(5) 0.122(5) 0.165(6) -0.074(5) -0.008(4) -0.031(4)
C25 0.108(4) 0.131(6) 0.184(7) -0.057(5) -0.046(4) -0.017(4)
C26 0.124(5) 0.142(6) 0.161(6) -0.065(5) -0.030(4) -0.025(4)
C27 0.139(5) 0.091(4) 0.178(6) -0.049(4) -0.040(5) -0.018(3)
C28 0.211(9) 0.139(6) 0.195(8) -0.056(6) -0.061(7) -0.065(6)
C29 0.230(9) 0.108(5) 0.171(7) -0.028(5) -0.079(7) -0.052(5)
C30 0.285(13) 0.105(5) 0.189(8) -0.072(5) -0.084(9) -0.011(6)
C31 0.237(10) 0.151(8) 0.221(9) -0.104(7) -0.050(8) -0.003(7)
C32 0.189(7) 0.132(6) 0.145(6) -0.036(5) -0.028(5) -0.028(5)
C33 0.264(10) 0.169(8) 0.209(9) -0.136(8) 0.020(8) -0.026(7)
C34 0.119(4) 0.089(3) 0.096(3) -0.046(3) -0.023(3) -0.014(3)
C35 0.149(5) 0.088(4) 0.117(4) -0.048(3) -0.037(4) -0.011(3)
C36 0.196(8) 0.131(6) 0.207(8) -0.099(6) -0.017(7) 0.004(5)
C37 0.186(8) 0.189(8) 0.266(10) -0.133(8) -0.103(8) 0.048(7)
C38 0.206(9) 0.145(7) 0.292(13) -0.073(8) -0.016(10) 0.018(7)
C39 0.367(15) 0.244(12) 0.228(12) -0.013(9) 0.034(10) -0.050(11)
C40 0.380(14) 0.250(11) 0.236(10) -0.028(8) 0.019(9) -0.094(9)
C41 0.376(13) 0.259(10) 0.244(9) -0.047(8) 0.036(9) -0.129(9)
C42 0.388(13) 0.262(11) 0.217(9) -0.057(8) 0.063(8) -0.140(9)
C43 0.375(14) 0.240(11) 0.156(8) -0.091(8) 0.020(8) -0.143(10)
C44 0.46(2) 0.228(14) 0.124(8) -0.012(9) -0.014(12) -0.189(15)
C45 0.397(18) 0.165(9) 0.119(7) -0.021(7) -0.070(9) -0.030(10)
C46 0.382(14) 0.294(13) 0.224(9) -0.120(10) -0.101(10) 0.002(10)
C47 0.382(13) 0.307(12) 0.214(8) -0.138(8) -0.086(8) 0.021(9)
C48 0.384(12) 0.327(11) 0.210(7) -0.135(8) -0.085(8) 0.040(9)
C49 0.360(11) 0.314(10) 0.204(7) -0.157(8) -0.074(7) 0.059(8)
C50 0.339(11) 0.289(10) 0.182(6) -0.145(7) -0.057(7) 0.059(7)
C51 0.367(12) 0.284(10) 0.184(7) -0.164(7) -0.062(8) 0.067(8)
C52 0.114(4) 0.086(3) 0.085(3) -0.046(2) -0.020(3) -0.021(3)
C53 0.119(4) 0.091(3) 0.093(3) -0.048(3) -0.021(3) -0.029(3)
C54 0.123(4) 0.097(3) 0.100(3) -0.051(3) -0.011(3) -0.039(3)
C55 0.129(4) 0.134(5) 0.124(4) -0.061(4) -0.022(4) -0.055(4)
C56 0.131(5) 0.146(5) 0.110(4) -0.066(4) 0.000(4) -0.033(4)
C57 0.156(7) 0.253(10) 0.133(6) -0.095(6) -0.008(5) -0.066(6)
C58 0.180(7) 0.376(12) 0.223(8) -0.200(8) 0.046(6) -0.050(8)
C59 0.212(8) 0.399(12) 0.269(8) -0.156(9) 0.017(7) -0.030(8)
C60 0.225(10) 0.390(13) 0.288(8) -0.159(10) -0.013(8) -0.022(8)
C61 0.262(12) 0.384(14) 0.289(9) -0.146(11) -0.047(9) -0.033(10)
C62 0.161(8) 0.365(13) 0.434(12) -0.220(11) -0.009(9) -0.033(8)
C63 0.170(8) 0.349(11) 0.467(11) -0.219(10) 0.029(8) -0.007(7)
C64 0.159(6) 0.325(9) 0.455(10) -0.243(8) 0.043(7) -0.028(6)
C65 0.166(6) 0.311(9) 0.443(10) -0.259(8) 0.054(7) -0.025(7)
C66 0.174(6) 0.304(8) 0.446(10) -0.260(7) 0.065(7) -0.029(6)
C67 0.173(6) 0.298(8) 0.438(10) -0.257(7) 0.070(7) -0.039(6)
C68 0.180(7) 0.285(8) 0.434(10) -0.261(7) 0.073(7) -0.040(6)
C165 0.176(7) 0.303(9) 0.442(10) -0.265(8) 0.059(7) -0.027(7)
C166 0.174(7) 0.303(9) 0.441(10) -0.264(8) 0.066(7) -0.026(7)
C167 0.176(7) 0.294(8) 0.434(10) -0.266(8) 0.069(7) -0.035(7)
C168 0.181(7) 0.293(8) 0.437(10) -0.258(8) 0.078(7) -0.039(7)
C69 0.173(6) 0.273(8) 0.423(10) -0.252(8) 0.110(7) -0.052(6)

loop_
_atom_type_symbol
_atom_type_description
_atom_type_scat_dispersion_real
_atom_type_scat_dispersion_imag
_atom_type_scat_source
C C 0.0033 0.0016 'International Tables Vol C Tables 4.2.6.8 and 6.1.1.4'
H H 0.0000 0.0000 'International Tables Vol C Tables 4.2.6.8 and 6.1.1.4'
Si Si 0.0817 0.0704 'International Tables Vol C Tables 4.2.6.8 and 6.1.1.4'

loop_
_geom_angle_atom_site_label_1
_geom_angle_atom_site_label_2
_geom_angle_atom_site_label_3
_geom_angle
_geom_angle_site_symmetry_1
_geom_angle_site_symmetry_3
_geom_angle_publ_flag
C16 Si1 C52 110.3(2) . . ?
C16 Si1 C34 109.8(2) . . ?
C52 Si1 C34 108.7(2) . . ?
C16 Si1 C01 109.2(2) . . ?
C52 Si1 C01 110.6(2) . . ?
C34 Si1 C01 108.1(2) . . ?
C33 Si2 C07 116.6(4) . . ?
C33 Si2 C69 115.3(5) . . ?
C07 Si2 C69 104.2(4) . . ?
C33 Si2 C51 108.6(6) . . ?
C07 Si2 C51 107.3(4) . . ?
C69 Si2 C51 103.9(7) . . ?
C02 C01 C06 116.3(4) . . ?
C02 C01 Si1 120.9(3) . . ?
C06 C01 Si1 122.8(4) . . ?
C03 C02 C01 120.8(4) . . ?
C04 C03 C02 121.9(4) . . ?
C04 C03 C13 110.3(4) . . ?
C02 C03 C13 127.8(4) . . ?
C03 C04 C05 119.0(4) . . ?
C03 C04 C10 109.3(4) . . ?
C05 C04 C10 131.6(4) . . ?
C06 C05 C04 119.4(4) . . ?
C05 C06 C01 122.4(4) . . ?
C08 C07 C12 116.2(5) . . ?
C08 C07 Si2 120.0(5) . . ?
C12 C07 Si2 123.7(5) . . ?
C07 C08 C09 122.7(6) . . ?
C08 C09 C10 121.4(5) . . ?
C08 C09 C13 128.9(5) . . ?
C10 C09 C13 109.7(4) . . ?
C09 C10 C11 118.5(4) . . ?
C09 C10 C04 108.4(4) . . ?
C11 C10 C04 133.0(5) . . ?
C10 C11 C12 116.6(5) . . ?
C07 C12 C11 124.6(5) . . ?
C09 C13 C03 102.1(4) . . ?
C09 C13 C15 110.4(4) . . ?
C03 C13 C15 110.3(4) . . ?
C09 C13 C14 110.9(4) . . ?
C03 C13 C14 111.4(4) . . ?
C15 C13 C14 111.4(4) . . ?
C17 C16 Si1 114.4(3) . . ?
C16 C17 C18 115.1(4) . . ?
C19 C18 C17 114.2(5) . . ?
C18 C19 C20 116.1(5) . . ?
C19 C20 C21 119.7(6) . . ?
C22 C21 C20 114.2(6) . . ?
C21 C22 C23 119.9(7) . . ?
C24 C23 C22 115.5(7) . . ?
C23 C24 C25 119.9(7) . . ?
C26 C25 C24 117.5(6) . . ?
C25 C26 C27 119.5(6) . . ?
C26 C27 C28 114.4(6) . . ?
C27 C28 C29 108.3(7) . . ?
C30 C29 C28 111.9(9) . . ?
C29 C30 C31 116.6(9) . . ?
C30 C31 C32 113.4(7) . . ?
C33 C32 C31 110.3(7) . . ?
C32 C33 Si2 112.2(7) . . ?
C35 C34 Si1 113.2(3) . . ?
C36 C35 C34 113.3(4) . . ?
C37 C36 C35 115.4(7) . . ?
C36 C37 C38 123.6(10) . . ?
C39 C38 C37 117.9(11) . . ?
C38 C39 C40 126.9(14) . . ?
C41 C40 C39 98.5(15) . . ?
C40 C41 C42 95.0(13) . . ?
C43 C42 C41 127.4(16) . . ?
C42 C43 C44 125.6(15) . . ?
C45 C44 C43 122.3(13) . . ?
C44 C45 C46 119.0(13) . . ?
C47 C46 C45 121.2(15) . . ?
C46 C47 C48 134.6(16) . . ?
C49 C48 C47 138.4(14) . . ?
C48 C49 C50 124.2(12) . . ?
C51 C50 C49 126.8(13) . . ?
C50 C51 Si2 124.3(11) . . ?
C53 C52 Si1 115.4(3) . . ?
C54 C53 C52 113.9(4) . . ?
C55 C54 C53 114.4(4) . . ?
C54 C55 C56 114.1(4) . . ?
C57 C56 C55 117.9(6) . . ?
C56 C57 C58 113.9(7) . . ?
C59 C58 C57 110.8(10) . . ?
C58 C59 C60 113.8(13) . . ?
C61 C60 C59 123.0(15) . . ?
C60 C61 C62 98.9(14) . . ?
C63 C62 C61 103.7(12) . . ?
C62 C63 C64 124.4(14) . . ?
C65 C64 C63 133.9(14) . . ?
C63 C64 C165 115(2) . . ?
C64 C65 C66 108.6(13) . . ?
C67 C66 C65 108.7(15) . . ?
C66 C67 C68 119.9(14) . . ?
C69 C68 C67 117.5(13) . . ?
C64 C165 C166 95.0(19) . . ?
C167 C166 C165 90.5(19) . . ?
C166 C167 C168 95(2) . . ?
C69 C168 C167 89.7(16) . . ?
C68 C69 Si2 124.6(10) . . ?
C168 C69 Si2 147.0(15) . . ?

loop_
_geom_bond_atom_site_label_1
_geom_bond_atom_site_label_2
_geom_bond_distance
_geom_bond_site_symmetry_2
_geom_bond_publ_flag
Si1 C16 1.869(5) . ?
Si1 C52 1.873(4) . ?
Si1 C34 1.884(5) . ?
Si1 C01 1.897(5) . ?
Si2 C33 1.808(9) . ?
Si2 C07 1.893(6) . ?
Si2 C69 1.904(11) . ?
Si2 C51 1.936(11) . ?
C01 C02 1.403(6) . ?
C01 C06 1.417(6) . ?
C02 C03 1.385(6) . ?
C03 C04 1.373(6) . ?
C03 C13 1.511(6) . ?
C04 C05 1.393(6) . ?
C04 C10 1.453(6) . ?
C05 C06 1.385(6) . ?
C07 C08 1.361(7) . ?
C07 C12 1.374(8) . ?
C08 C09 1.387(6) . ?
C09 C10 1.399(6) . ?
C09 C13 1.510(6) . ?
C10 C11 1.404(6) . ?
C11 C12 1.439(7) . ?
C13 C15 1.561(7) . ?
C13 C14 1.565(7) . ?
C16 C17 1.524(7) . ?
C17 C18 1.563(7) . ?
C18 C19 1.479(8) . ?
C19 C20 1.500(8) . ?
C20 C21 1.540(8) . ?
C21 C22 1.494(9) . ?
C22 C23 1.533(9) . ?
C23 C24 1.483(9) . ?
C24 C25 1.486(8) . ?
C25 C26 1.479(9) . ?
C26 C27 1.481(8) . ?
C27 C28 1.509(10) . ?
C28 C29 1.574(11) . ?
C29 C30 1.414(11) . ?
C30 C31 1.547(12) . ?
C31 C32 1.598(11) . ?
C32 C33 1.416(10) . ?
C34 C35 1.531(6) . ?
C35 C36 1.496(9) . ?
C36 C37 1.462(10) . ?
C37 C38 1.500(12) . ?
C38 C39 1.413(12) . ?
C39 C40 1.459(19) . ?
C40 C41 1.390(14) . ?
C41 C42 1.596(19) . ?
C42 C43 1.343(17) . ?
C43 C44 1.500(15) . ?
C44 C45 1.387(17) . ?
C45 C46 1.434(16) . ?
C46 C47 1.345(16) . ?
C47 C48 1.455(17) . ?
C48 C49 1.384(15) . ?
C49 C50 1.501(15) . ?
C50 C51 1.317(11) . ?
C52 C53 1.542(6) . ?
C53 C54 1.526(6) . ?
C54 C55 1.506(7) . ?
C55 C56 1.564(7) . ?
C56 C57 1.434(8) . ?
C57 C58 1.617(10) . ?
C58 C59 1.375(12) . ?
C59 C60 1.532(13) . ?
C60 C61 1.290(13) . ?
C61 C62 1.615(14) . ?
C62 C63 1.395(16) . ?
C63 C64 1.465(13) . ?
C64 C65 1.412(14) . ?
C64 C165 1.501(19) . ?
C65 C66 1.568(15) . ?
C66 C67 1.413(15) . ?
C67 C68 1.520(15) . ?
C68 C69 1.427(12) . ?
C165 C166 1.56(2) . ?
C166 C167 1.514(19) . ?
C167 C168 1.576(19) . ?
C168 C69 1.452(19) . ?
